data_7235960
loop_
_publ_author_name
'Ru, Jing'
'Zong, Tian-Xiang'
'Ge, Jing-Yuan'
'Yao, Min-Xia'
'Zuo, Jing-Lin'

_publ_section_title
;
 The new dicyanoruthenium(iii) building block with
 2&#x2032;-hydroxyacetophenone imine for heterobimetallic complexes
;
_journal_issue 113
_journal_name_full 'RSC Advances'
_journal_page_first 93470
_journal_paper_doi 10.1039/C5RA15752H
_journal_volume 5
_journal_year 2015
_chemical_formula_sum 'C38 H34 Mn N6 O4 Ru'
_chemical_formula_weight 794.72
_space_group_IT_number 2
_space_group_name_Hall '-P 1'
_space_group_name_H-M_alt 'P -1'
_symmetry_cell_setting triclinic
_symmetry_space_group_name_H-M 'P -1'
_atom_sites_solution_hydrogens geom
_atom_sites_solution_primary direct
_atom_sites_solution_secondary difmap
_audit_creation_method SHELXL-97
_audit_update_record
;
2015-07-21 deposited with the CCDC.
2015-11-04 downloaded from the CCDC.
;
_cell_angle_alpha 79.9650(10)
_cell_angle_beta 85.0240(10)
_cell_angle_gamma 81.5080(10)
_cell_formula_units_Z 2
_cell_length_a 11.3228(8)
_cell_length_b 13.2197(10)
_cell_length_c 14.3410(11)
_cell_measurement_reflns_used 4923
_cell_measurement_temperature 293(2)
_cell_measurement_theta_max 26.92
_cell_measurement_theta_min 2.40
_cell_volume 2086.5(3)
_computing_cell_refinement 'Bruker SMART'
_computing_data_collection 'Bruker SMART'
_computing_data_reduction 'Bruker SAINT'
_computing_molecular_graphics 'Bruker SHELXTL'
_computing_publication_material 'Bruker SHELXTL'
_computing_structure_refinement 'SHELXL-97 (Sheldrick, 1997)'
_computing_structure_solution 'SHELXS-97 (Sheldrick, 1990)'
_diffrn_ambient_temperature 293(2)
_diffrn_measured_fraction_theta_full 0.994
_diffrn_measured_fraction_theta_max 0.994
_diffrn_measurement_device_type 'CCD area detector'
_diffrn_measurement_method 'phi and omega scans'
_diffrn_radiation_monochromator graphite
_diffrn_radiation_source 'fine-focus sealed tube'
_diffrn_radiation_type MoK\a
_diffrn_radiation_wavelength 0.71073
_diffrn_reflns_av_R_equivalents 0.0194
_diffrn_reflns_av_sigmaI/netI 0.0382
_diffrn_reflns_limit_h_max 13
_diffrn_reflns_limit_h_min -13
_diffrn_reflns_limit_k_max 15
_diffrn_reflns_limit_k_min -14
_diffrn_reflns_limit_l_max 17
_diffrn_reflns_limit_l_min -14
_diffrn_reflns_number 11642
_diffrn_reflns_theta_full 25.01
_diffrn_reflns_theta_max 25.01
_diffrn_reflns_theta_min 1.82
_exptl_absorpt_coefficient_mu 0.706
_exptl_absorpt_correction_T_max 0.8834
_exptl_absorpt_correction_T_min 0.8322
_exptl_absorpt_correction_type multi-scan
_exptl_absorpt_process_details sadabs
_exptl_crystal_colour dark-green
_exptl_crystal_density_diffrn 1.265
_exptl_crystal_density_method 'not measured'
_exptl_crystal_description block
_exptl_crystal_F_000 810
_exptl_crystal_size_max 0.27
_exptl_crystal_size_mid 0.24
_exptl_crystal_size_min 0.18
_platon_squeeze_details
;
;
_refine_diff_density_max 0.430
_refine_diff_density_min -0.506
_refine_diff_density_rms 0.082
_refine_ls_extinction_method none
_refine_ls_goodness_of_fit_ref 1.168
_refine_ls_hydrogen_treatment mixed
_refine_ls_matrix_type full
_refine_ls_number_parameters 470
_refine_ls_number_reflns 7306
_refine_ls_number_restraints 0
_refine_ls_restrained_S_all 1.168
_refine_ls_R_factor_all 0.0663
_refine_ls_R_factor_gt 0.0583
_refine_ls_shift/su_max 0.001
_refine_ls_shift/su_mean 0.000
_refine_ls_structure_factor_coef Fsqd
_refine_ls_weighting_details 'calc w=1/[\s^2^(Fo^2^)+(0.0284P)^2^+7.6019P] where P=(Fo^2^+2Fc^2^)/3'
_refine_ls_weighting_scheme calc
_refine_ls_wR_factor_gt 0.1379
_refine_ls_wR_factor_ref 0.1416
_reflns_number_gt 6325
_reflns_number_total 7306
_reflns_threshold_expression >2sigma(I)
_cod_data_source_file c5ra15752h2.cif
_cod_data_source_block 20131223c
_cod_depositor_comments
;
The following automatic conversions were performed:

data item '_symmetry_cell_setting' value 'Triclinic' was changed to
'triclinic' in accordance with the
/home/saulius/struct/COD-crude-data/automatic-downloads/DataCite-retrospective/RSC/depositions/lib/dictionaries/cif_core.dic
dictionary named 'cif_core.dic' version 2.4.2 last updated on
2011-04-26.

Automatic conversion script
Id: cif_fix_values 6909 2019-04-08 15:41:33Z antanas 
;
_cod_original_sg_symbol_H-M P-1
_cod_database_code 7235960

loop_
_symmetry_equiv_pos_as_xyz
'x, y, z'
'-x, -y, -z'

loop_
_atom_site_label
_atom_site_type_symbol
_atom_site_fract_x
_atom_site_fract_y
_atom_site_fract_z
_atom_site_U_iso_or_equiv
_atom_site_adp_type
_atom_site_occupancy
_atom_site_symmetry_multiplicity
_atom_site_calc_flag
_atom_site_refinement_flags
_atom_site_disorder_assembly
_atom_site_disorder_group
C1 C 0.6825(10) 0.7265(10) 0.2519(16) 0.056(5) Uani 0.58(3) 1 d P A 1
C3 C 0.8989(14) 0.6650(15) 0.236(3) 0.114(11) Uani 0.58(3) 1 d P A 1
H3A H 0.9698 0.6647 0.1925 0.137 Uiso 0.58(3) 1 calc PR A 1
H3C H 0.9172 0.6913 0.2910 0.137 Uiso 0.58(3) 1 calc PR A 1
C6 C 0.6621(12) 0.6376(14) 0.2919(15) 0.054(4) Uani 0.58(3) 1 d P A 1
C2 C 0.7957(6) 0.7435(6) 0.1856(6) 0.079(2) Uani 0.58(3) 1 d P A 1
H2A H 0.8124 0.8143 0.1795 0.094 Uiso 0.58(3) 1 calc PR A 1
H2B H 0.7861 0.7286 0.1230 0.094 Uiso 0.58(3) 1 calc PR A 1
C4 C 0.8785(7) 0.5676(8) 0.2630(8) 0.098(3) Uani 0.58(3) 1 d P A 1
H4A H 0.9331 0.5366 0.3118 0.118 Uiso 0.58(3) 1 calc PR A 1
H4C H 0.9015 0.5318 0.2092 0.118 Uiso 0.58(3) 1 calc PR A 1
C5 C 0.7558(5) 0.5424(5) 0.3004(5) 0.0536(15) Uani 0.58(3) 1 d P A 1
H5A H 0.7589 0.5105 0.3665 0.064 Uiso 0.58(3) 1 calc PR A 1
H5B H 0.7327 0.4926 0.2655 0.064 Uiso 0.58(3) 1 calc PR A 1
C1' C 0.6683(13) 0.7055(13) 0.1987(16) 0.042(5) Uani 0.42(3) 1 d P A 2
C3' C 0.8850(18) 0.6397(19) 0.1783(18) 0.069(7) Uani 0.42(3) 1 d P A 2
H3'A H 0.8651 0.6092 0.1259 0.083 Uiso 0.42(3) 1 calc PR A 2
H3'B H 0.9662 0.6561 0.1656 0.083 Uiso 0.42(3) 1 calc PR A 2
C6' C 0.6550(16) 0.6155(13) 0.2510(17) 0.037(4) Uani 0.42(3) 1 d P A 2
C2' C 0.7957(6) 0.7435(6) 0.1856(6) 0.079(2) Uani 0.42(3) 1 d P A 2
H2'A H 0.8110 0.7738 0.2395 0.094 Uiso 0.42(3) 1 calc PR A 2
H2'B H 0.8026 0.7941 0.1283 0.094 Uiso 0.42(3) 1 calc PR A 2
C4' C 0.8785(7) 0.5676(8) 0.2630(8) 0.098(3) Uani 0.42(3) 1 d P A 2
H4'A H 0.9134 0.5939 0.3118 0.118 Uiso 0.42(3) 1 calc PR A 2
H4'B H 0.9278 0.5035 0.2528 0.118 Uiso 0.42(3) 1 calc PR A 2
C5' C 0.7558(5) 0.5424(5) 0.3004(5) 0.0536(15) Uani 0.42(3) 1 d P A 2
H5'A H 0.7465 0.5455 0.3678 0.064 Uiso 0.42(3) 1 calc PR A 2
H5'B H 0.7494 0.4720 0.2926 0.064 Uiso 0.42(3) 1 calc PR A 2
C7 C 0.5058(5) 0.5309(4) 0.3560(4) 0.0446(13) Uani 1 1 d . A .
H7A H 0.5675 0.4777 0.3725 0.054 Uiso 1 1 calc R . .
C8 C 0.3859(5) 0.5106(4) 0.3874(4) 0.0407(12) Uani 1 1 d . . .
C9 C 0.3722(6) 0.4094(4) 0.4343(4) 0.0498(14) Uani 1 1 d . . .
H9A H 0.4395 0.3603 0.4455 0.060 Uiso 1 1 calc R . .
C10 C 0.2611(6) 0.3830(5) 0.4633(4) 0.0544(15) Uani 1 1 d . . .
H10A H 0.2524 0.3162 0.4939 0.065 Uiso 1 1 calc R . .
C11 C 0.1634(6) 0.4554(5) 0.4471(4) 0.0577(17) Uani 1 1 d . . .
H11A H 0.0878 0.4371 0.4664 0.069 Uiso 1 1 calc R . .
C12 C 0.1735(5) 0.5551(5) 0.4028(4) 0.0499(14) Uani 1 1 d . . .
H12A H 0.1051 0.6032 0.3936 0.060 Uiso 1 1 calc R . .
C13 C 0.2853(5) 0.5845(4) 0.3717(4) 0.0389(12) Uani 1 1 d . A .
C14 C 0.5775(6) 0.8858(5) 0.1642(5) 0.061 Uani 1 1 d . A .
H14A H 0.6528 0.9015 0.1400 0.073 Uiso 1 1 calc R . .
C15 C 0.4766(7) 0.9688(5) 0.1469(4) 0.0573(16) Uani 1 1 d . . .
C16 C 0.5032(9) 1.0642(5) 0.0943(5) 0.079(2) Uani 1 1 d . . .
H16A H 0.5818 1.0726 0.0736 0.095 Uiso 1 1 calc R . .
C17 C 0.4132(10) 1.1441(5) 0.0738(6) 0.081(2) Uani 1 1 d . . .
H17A H 0.4304 1.2074 0.0399 0.097 Uiso 1 1 calc R . .
C18 C 0.2965(10) 1.1304(5) 0.1036(6) 0.086(3) Uani 1 1 d . . .
H18A H 0.2355 1.1848 0.0890 0.103 Uiso 1 1 calc R . .
C19 C 0.2690(7) 1.0381(5) 0.1545(5) 0.0659(19) Uani 1 1 d . . .
H19A H 0.1896 1.0308 0.1733 0.079 Uiso 1 1 calc R . .
C20 C 0.3575(6) 0.9553(4) 0.1784(4) 0.0530(15) Uani 1 1 d . A .
C21 C 0.7407(4) 0.4222(4) 0.0702(4) 0.0373(12) Uani 1 1 d . . .
C22 C 0.8656(5) 0.4221(5) 0.0501(5) 0.0536(15) Uani 1 1 d . . .
H22A H 0.8928 0.4760 0.0068 0.064 Uiso 1 1 calc R . .
C23 C 0.9477(6) 0.3443(6) 0.0929(6) 0.069(2) Uani 1 1 d . . .
H23A H 1.0290 0.3443 0.0766 0.083 Uiso 1 1 calc R . .
C24 C 0.9085(6) 0.2664(5) 0.1602(6) 0.070(2) Uani 1 1 d . . .
H24A H 0.9639 0.2147 0.1903 0.083 Uiso 1 1 calc R . .
C25 C 0.7877(6) 0.2644(5) 0.1832(5) 0.0618(18) Uani 1 1 d . . .
H25A H 0.7631 0.2120 0.2296 0.074 Uiso 1 1 calc R . .
C26 C 0.7007(5) 0.3409(4) 0.1373(4) 0.0399(12) Uani 1 1 d . . .
C27 C 0.5747(5) 0.3341(4) 0.1664(4) 0.0399(12) Uani 1 1 d . . .
C28 C 0.5402(6) 0.2596(5) 0.2516(4) 0.0584(17) Uani 1 1 d . . .
H28A H 0.4545 0.2656 0.2603 0.088 Uiso 1 1 calc R . .
H28B H 0.5720 0.2751 0.3067 0.088 Uiso 1 1 calc R . .
H28C H 0.5718 0.1902 0.2428 0.088 Uiso 1 1 calc R . .
C29 C 0.2666(5) 1.0215(4) 0.6089(4) 0.0458(13) Uani 1 1 d . . .
C30 C 0.2058(6) 1.0072(5) 0.7000(5) 0.0596(16) Uani 1 1 d . . .
H30A H 0.2451 0.9663 0.7505 0.072 Uiso 1 1 calc R . .
C31 C 0.0906(7) 1.0522(6) 0.7151(5) 0.076(2) Uani 1 1 d . . .
H31A H 0.0515 1.0386 0.7748 0.091 Uiso 1 1 calc R . .
C32 C 0.0318(8) 1.1175(8) 0.6430(6) 0.099(3) Uani 1 1 d . . .
H32A H -0.0454 1.1503 0.6539 0.118 Uiso 1 1 calc R . .
C33 C 0.0895(7) 1.1329(7) 0.5550(6) 0.087(3) Uani 1 1 d . . .
H33A H 0.0489 1.1760 0.5063 0.105 Uiso 1 1 calc R . .
C34 C 0.2080(6) 1.0868(5) 0.5337(4) 0.0538(15) Uani 1 1 d . . .
C35 C 0.2588(6) 1.1077(4) 0.4366(4) 0.0515(15) Uani 1 1 d . . .
C36 C 0.1795(7) 1.1609(6) 0.3566(5) 0.078(2) Uani 1 1 d . . .
H36A H 0.2271 1.1691 0.2977 0.117 Uiso 1 1 calc R . .
H36B H 0.1432 1.2278 0.3696 0.117 Uiso 1 1 calc R . .
H36C H 0.1181 1.1193 0.3521 0.117 Uiso 1 1 calc R . .
C37 C 0.4839(5) 0.8703(4) 0.4429(4) 0.0449(13) Uani 1 1 d . A .
C38 C 0.4408(4) 0.6146(4) 0.0809(4) 0.0371(11) Uani 1 1 d . A .
Mn1 Mn 0.42184(7) 0.74245(6) 0.26756(6) 0.0381(2) Uani 1 1 d . A .
N1 N 0.5353(4) 0.6150(4) 0.3077(3) 0.0443(11) Uani 1 1 d . . .
N2 N 0.5724(4) 0.7966(3) 0.2079(4) 0.050 Uani 1 1 d . . .
N3 N 0.4919(4) 0.3900(3) 0.1184(3) 0.0410(10) Uani 1 1 d . A .
H3 H 0.4206 0.3795 0.1397 0.049 Uiso 1 1 calc R . .
N4 N 0.3705(5) 1.0778(4) 0.4169(3) 0.0504(12) Uani 1 1 d . A .
H4 H 0.3936 1.0938 0.3581 0.061 Uiso 1 1 calc R . .
N5 N 0.4699(5) 0.8035(4) 0.4056(4) 0.0583(14) Uani 1 1 d . . .
N6 N 0.4113(4) 0.6741(4) 0.1309(4) 0.0507(12) Uani 1 1 d . . .
O1 O 0.3262(4) 0.8671(3) 0.2270(3) 0.0538(10) Uani 1 1 d . . .
O2 O 0.2904(3) 0.6825(3) 0.3296(3) 0.0470(9) Uani 1 1 d . . .
O3 O 0.6701(3) 0.5030(3) 0.0270(3) 0.0393(8) Uani 1 1 d . A .
O4 O 0.3741(4) 0.9683(3) 0.6014(3) 0.0521(10) Uani 1 1 d . A .
Ru1 Ru 0.5000 1.0000 0.5000 0.04289(18) Uani 1 2 d S . .
Ru2 Ru 0.5000 0.5000 0.0000 0.03148(15) Uani 1 2 d S . .

loop_
_atom_site_aniso_label
_atom_site_aniso_U_11
_atom_site_aniso_U_22
_atom_site_aniso_U_33
_atom_site_aniso_U_23
_atom_site_aniso_U_13
_atom_site_aniso_U_12
C1 0.038(6) 0.043(7) 0.089(13) -0.010(7) -0.003(6) -0.017(5)
C3 0.040(8) 0.078(12) 0.23(3) -0.016(15) -0.010(12) -0.026(7)
C6 0.036(6) 0.066(10) 0.057(10) -0.001(8) -0.001(6) -0.009(6)
C2 0.054(4) 0.072(5) 0.104(6) -0.001(4) 0.017(4) -0.019(4)
C4 0.045(4) 0.108(7) 0.128(8) 0.005(6) 0.007(5) -0.005(4)
C5 0.044(3) 0.058(4) 0.061(4) -0.018(3) -0.004(3) -0.007(3)
C1' 0.030(7) 0.045(9) 0.057(12) -0.019(8) 0.005(7) -0.017(6)
C3' 0.034(9) 0.083(14) 0.101(17) -0.037(12) 0.014(9) -0.027(9)
C6' 0.036(8) 0.039(9) 0.040(11) -0.014(7) -0.006(7) -0.009(6)
C2' 0.054(4) 0.072(5) 0.104(6) -0.001(4) 0.017(4) -0.019(4)
C4' 0.045(4) 0.108(7) 0.128(8) 0.005(6) 0.007(5) -0.005(4)
C5' 0.044(3) 0.058(4) 0.061(4) -0.018(3) -0.004(3) -0.007(3)
C7 0.047(3) 0.038(3) 0.047(3) -0.006(3) -0.005(3) 0.000(2)
C8 0.047(3) 0.036(3) 0.042(3) -0.009(2) -0.002(2) -0.011(2)
C9 0.066(4) 0.039(3) 0.044(3) -0.003(3) -0.001(3) -0.012(3)
C10 0.073(4) 0.043(3) 0.048(3) -0.001(3) 0.005(3) -0.022(3)
C11 0.057(4) 0.068(4) 0.055(4) -0.017(3) 0.015(3) -0.033(3)
C12 0.044(3) 0.059(4) 0.051(3) -0.021(3) -0.001(3) -0.008(3)
C13 0.048(3) 0.040(3) 0.032(3) -0.013(2) -0.002(2) -0.009(2)
C14 0.060 0.068 0.061 -0.016 0.002 -0.023
C15 0.084(5) 0.043(3) 0.047(4) -0.010(3) -0.011(3) -0.008(3)
C16 0.134(7) 0.048(4) 0.059(4) -0.008(3) -0.009(5) -0.022(4)
C17 0.142(8) 0.036(4) 0.065(5) 0.002(3) -0.016(5) -0.020(5)
C18 0.151(9) 0.039(4) 0.068(5) -0.013(3) -0.039(6) 0.012(5)
C19 0.092(5) 0.039(3) 0.065(4) -0.014(3) -0.011(4) 0.006(3)
C20 0.082(5) 0.034(3) 0.048(3) -0.016(3) -0.010(3) -0.008(3)
C21 0.033(3) 0.039(3) 0.044(3) -0.013(2) -0.011(2) -0.005(2)
C22 0.036(3) 0.051(4) 0.076(4) -0.015(3) -0.012(3) -0.005(3)
C23 0.041(4) 0.072(5) 0.094(6) -0.014(4) -0.016(4) 0.002(3)
C24 0.049(4) 0.053(4) 0.102(6) 0.001(4) -0.028(4) 0.005(3)
C25 0.062(4) 0.046(4) 0.075(5) 0.001(3) -0.027(4) 0.002(3)
C26 0.044(3) 0.037(3) 0.039(3) -0.007(2) -0.012(2) 0.000(2)
C27 0.047(3) 0.031(3) 0.043(3) -0.006(2) -0.009(2) -0.005(2)
C28 0.061(4) 0.061(4) 0.045(3) 0.013(3) -0.002(3) -0.008(3)
C29 0.059(4) 0.037(3) 0.043(3) -0.010(2) 0.001(3) -0.011(3)
C30 0.071(4) 0.057(4) 0.049(4) -0.011(3) 0.002(3) -0.002(3)
C31 0.070(5) 0.093(6) 0.058(4) -0.008(4) 0.017(4) -0.009(4)
C32 0.067(5) 0.134(8) 0.077(6) -0.005(5) 0.006(4) 0.022(5)
C33 0.071(5) 0.112(7) 0.067(5) -0.004(5) -0.001(4) 0.014(5)
C34 0.065(4) 0.050(3) 0.046(3) -0.013(3) -0.002(3) -0.002(3)
C35 0.069(4) 0.040(3) 0.046(3) -0.009(3) -0.011(3) 0.000(3)
C36 0.085(5) 0.095(6) 0.052(4) -0.015(4) -0.020(4) 0.009(4)
C37 0.053(3) 0.043(3) 0.037(3) -0.004(3) -0.001(3) -0.004(3)
C38 0.032(3) 0.044(3) 0.034(3) -0.002(2) -0.003(2) -0.005(2)
Mn1 0.0447(5) 0.0299(4) 0.0402(4) -0.0079(3) -0.0005(4) -0.0056(3)
N1 0.041(3) 0.044(3) 0.048(3) -0.008(2) -0.003(2) -0.005(2)
N2 0.059 0.024 0.062 0.006 0.015 -0.014
N3 0.036(2) 0.046(3) 0.040(2) -0.007(2) 0.001(2) -0.004(2)
N4 0.068(3) 0.046(3) 0.035(3) -0.009(2) 0.000(2) -0.001(2)
N5 0.077(4) 0.052(3) 0.051(3) -0.025(3) -0.007(3) -0.006(3)
N6 0.048(3) 0.057(3) 0.052(3) -0.028(3) -0.011(2) 0.003(2)
O1 0.060(3) 0.038(2) 0.061(3) -0.0072(19) -0.007(2) 0.0018(19)
O2 0.041(2) 0.044(2) 0.055(2) -0.0088(18) 0.0001(18) -0.0021(17)
O3 0.0330(19) 0.0380(19) 0.047(2) -0.0025(16) -0.0071(16) -0.0066(15)
O4 0.067(3) 0.040(2) 0.045(2) -0.0047(18) 0.005(2) -0.003(2)
Ru1 0.0590(4) 0.0342(3) 0.0365(3) -0.0120(3) -0.0033(3) -0.0020(3)
Ru2 0.0295(3) 0.0340(3) 0.0316(3) -0.0073(2) -0.0030(2) -0.0034(2)

loop_
_atom_type_symbol
_atom_type_description
_atom_type_scat_dispersion_real
_atom_type_scat_dispersion_imag
_atom_type_scat_source
C C 0.0033 0.0016 'International Tables Vol C Tables 4.2.6.8 and 6.1.1.4'
H H 0.0000 0.0000 'International Tables Vol C Tables 4.2.6.8 and 6.1.1.4'
Mn Mn 0.3368 0.7283 'International Tables Vol C Tables 4.2.6.8 and 6.1.1.4'
N N 0.0061 0.0033 'International Tables Vol C Tables 4.2.6.8 and 6.1.1.4'
O O 0.0106 0.0060 'International Tables Vol C Tables 4.2.6.8 and 6.1.1.4'
Ru Ru -1.2594 0.8363 'International Tables Vol C Tables 4.2.6.8 and 6.1.1.4'

loop_
_geom_angle_atom_site_label_1
_geom_angle_atom_site_label_2
_geom_angle_atom_site_label_3
_geom_angle
_geom_angle_site_symmetry_1
_geom_angle_site_symmetry_3
C6 C1 C2 122.1(11) . .
C6 C1 N2 114.4(10) . .
C2 C1 N2 109.5(11) . .
C4 C3 C2 117.1(14) . .
C4 C3 H3A 108.0 . .
C2 C3 H3A 108.0 . .
C4 C3 H3C 108.0 . .
C2 C3 H3C 108.0 . .
H3A C3 H3C 107.3 . .
C1 C6 N1 119.2(11) . .
C1 C6 C5 123.8(11) . .
N1 C6 C5 114.7(12) . .
C1 C2 C3 104.4(14) . .
C1 C2 H2A 110.9 . .
C3 C2 H2A 110.9 . .
C1 C2 H2B 110.9 . .
C3 C2 H2B 110.9 . .
H2A C2 H2B 108.9 . .
C3 C4 C5 121.2(11) . .
C3 C4 H4A 107.0 . .
C5 C4 H4A 107.0 . .
C3 C4 H4C 107.0 . .
C5 C4 H4C 107.0 . .
H4A C4 H4C 106.8 . .
C4 C5 C6 112.5(8) . .
C4 C5 H5A 109.1 . .
C6 C5 H5A 109.1 . .
C4 C5 H5B 109.1 . .
C6 C5 H5B 109.1 . .
H5A C5 H5B 107.8 . .
C6' C1' N2 118.5(12) . .
H3'A C3' H3'B 108.0 . .
C1' C6' N1 113.4(13) . .
N1 C7 C8 126.2(5) . .
N1 C7 H7A 116.9 . .
C8 C7 H7A 116.9 . .
C13 C8 C9 119.7(5) . .
C13 C8 C7 123.2(5) . .
C9 C8 C7 117.0(5) . .
C10 C9 C8 120.5(6) . .
C10 C9 H9A 119.7 . .
C8 C9 H9A 119.7 . .
C11 C10 C9 119.3(6) . .
C11 C10 H10A 120.3 . .
C9 C10 H10A 120.3 . .
C10 C11 C12 121.7(6) . .
C10 C11 H11A 119.2 . .
C12 C11 H11A 119.2 . .
C11 C12 C13 120.6(6) . .
C11 C12 H12A 119.7 . .
C13 C12 H12A 119.7 . .
O2 C13 C12 118.2(5) . .
O2 C13 C8 123.6(5) . .
C12 C13 C8 118.2(5) . .
N2 C14 C15 126.4(6) . .
N2 C14 H14A 116.8 . .
C15 C14 H14A 116.8 . .
C16 C15 C20 120.4(7) . .
C16 C15 C14 116.7(7) . .
C20 C15 C14 122.8(6) . .
C17 C16 C15 119.8(8) . .
C17 C16 H16A 120.1 . .
C15 C16 H16A 120.1 . .
C16 C17 C18 119.7(7) . .
C16 C17 H17A 120.1 . .
C18 C17 H17A 120.1 . .
C19 C18 C17 121.2(8) . .
C19 C18 H18A 119.4 . .
C17 C18 H18A 119.4 . .
C18 C19 C20 121.2(8) . .
C18 C19 H19A 119.4 . .
C20 C19 H19A 119.4 . .
O1 C20 C19 118.9(6) . .
O1 C20 C15 123.4(6) . .
C19 C20 C15 117.6(6) . .
O3 C21 C26 124.9(5) . .
O3 C21 C22 116.5(5) . .
C26 C21 C22 118.6(5) . .
C23 C22 C21 121.7(6) . .
C23 C22 H22A 119.1 . .
C21 C22 H22A 119.1 . .
C22 C23 C24 119.6(6) . .
C22 C23 H23A 120.2 . .
C24 C23 H23A 120.2 . .
C23 C24 C25 120.6(6) . .
C23 C24 H24A 119.7 . .
C25 C24 H24A 119.7 . .
C24 C25 C26 121.2(6) . .
C24 C25 H25A 119.4 . .
C26 C25 H25A 119.4 . .
C21 C26 C25 118.2(5) . .
C21 C26 C27 123.8(4) . .
C25 C26 C27 117.9(5) . .
N3 C27 C26 120.8(5) . .
N3 C27 C28 118.5(5) . .
C26 C27 C28 120.7(5) . .
C27 C28 H28A 109.5 . .
C27 C28 H28B 109.5 . .
H28A C28 H28B 109.5 . .
C27 C28 H28C 109.5 . .
H28A C28 H28C 109.5 . .
H28B C28 H28C 109.5 . .
O4 C29 C34 125.1(5) . .
O4 C29 C30 116.0(5) . .
C34 C29 C30 118.8(6) . .
C31 C30 C29 121.5(6) . .
C31 C30 H30A 119.3 . .
C29 C30 H30A 119.3 . .
C30 C31 C32 120.8(7) . .
C30 C31 H31A 119.6 . .
C32 C31 H31A 119.6 . .
C33 C32 C31 118.4(8) . .
C33 C32 H32A 120.8 . .
C31 C32 H32A 120.8 . .
C32 C33 C34 123.8(8) . .
C32 C33 H33A 118.1 . .
C34 C33 H33A 118.1 . .
C29 C34 C33 116.6(6) . .
C29 C34 C35 124.8(6) . .
C33 C34 C35 118.6(6) . .
N4 C35 C34 120.2(5) . .
N4 C35 C36 119.3(6) . .
C34 C35 C36 120.4(6) . .
C35 C36 H36A 109.5 . .
C35 C36 H36B 109.5 . .
H36A C36 H36B 109.5 . .
C35 C36 H36C 109.5 . .
H36A C36 H36C 109.5 . .
H36B C36 H36C 109.5 . .
N5 C37 Ru1 174.4(5) . .
N6 C38 Ru2 175.4(5) . .
O1 Mn1 O2 91.97(18) . .
O1 Mn1 N1 175.48(19) . .
O2 Mn1 N1 92.46(18) . .
O1 Mn1 N2 92.94(19) . .
O2 Mn1 N2 174.87(19) . .
N1 Mn1 N2 82.61(19) . .
O1 Mn1 N6 95.16(18) . .
O2 Mn1 N6 93.46(18) . .
N1 Mn1 N6 85.52(18) . .
N2 Mn1 N6 87.6(2) . .
O1 Mn1 N5 91.71(18) . .
O2 Mn1 N5 93.73(19) . .
N1 Mn1 N5 87.06(19) . .
N2 Mn1 N5 84.6(2) . .
N6 Mn1 N5 169.87(18) . .
C7 N1 C6 123.2(7) . .
C7 N1 C6' 120.5(8) . .
C6 N1 C6' 27.4(6) . .
C7 N1 Mn1 125.1(4) . .
C6 N1 Mn1 110.6(7) . .
C6' N1 Mn1 112.1(7) . .
C14 N2 C1' 123.9(7) . .
C14 N2 C1 122.7(6) . .
C1' N2 C1 33.8(6) . .
C14 N2 Mn1 125.0(5) . .
C1' N2 Mn1 108.7(6) . .
C1 N2 Mn1 109.4(5) . .
C27 N3 Ru2 130.9(4) . .
C27 N3 H3 114.5 . .
Ru2 N3 H3 114.5 . .
C35 N4 Ru1 131.1(4) . .
C35 N4 H4 114.4 . .
Ru1 N4 H4 114.4 . .
C37 N5 Mn1 150.2(5) . .
C38 N6 Mn1 153.4(4) . .
C20 O1 Mn1 129.4(4) . .
C13 O2 Mn1 128.9(3) . .
C21 O3 Ru2 124.3(3) . .
C29 O4 Ru1 125.8(4) . .
O4 Ru1 O4 180.000(1) . 2_676
O4 Ru1 N4 88.40(19) . .
O4 Ru1 N4 91.60(19) 2_676 .
O4 Ru1 N4 91.60(19) . 2_676
O4 Ru1 N4 88.40(19) 2_676 2_676
N4 Ru1 N4 180.000(1) . 2_676
O4 Ru1 C37 91.9(2) . .
O4 Ru1 C37 88.07(19) 2_676 .
N4 Ru1 C37 87.9(2) . .
N4 Ru1 C37 92.1(2) 2_676 .
O4 Ru1 C37 88.07(19) . 2_676
O4 Ru1 C37 91.9(2) 2_676 2_676
N4 Ru1 C37 92.1(2) . 2_676
N4 Ru1 C37 87.9(2) 2_676 2_676
C37 Ru1 C37 180.00(13) . 2_676
O3 Ru2 O3 180.0(3) 2_665 .
O3 Ru2 N3 87.13(16) 2_665 2_665
O3 Ru2 N3 92.87(16) . 2_665
O3 Ru2 N3 92.87(16) 2_665 .
O3 Ru2 N3 87.13(16) . .
N3 Ru2 N3 180.0(3) 2_665 .
O3 Ru2 C38 88.97(17) 2_665 .
O3 Ru2 C38 91.03(17) . .
N3 Ru2 C38 89.97(18) 2_665 .
N3 Ru2 C38 90.03(18) . .
O3 Ru2 C38 91.03(17) 2_665 2_665
O3 Ru2 C38 88.97(17) . 2_665
N3 Ru2 C38 90.03(18) 2_665 2_665
N3 Ru2 C38 89.97(18) . 2_665
C38 Ru2 C38 180.0(2) . 2_665

loop_
_geom_bond_atom_site_label_1
_geom_bond_atom_site_label_2
_geom_bond_distance
_geom_bond_site_symmetry_2
C1 C6 1.259(18) .
C1 C2 1.549(15) .
C1 N2 1.550(14) .
C3 C4 1.328(19) .
C3 C2 1.58(2) .
C3 H3A 0.9700 .
C3 H3C 0.9700 .
C6 N1 1.499(15) .
C6 C5 1.517(17) .
C2 H2A 0.9700 .
C2 H2B 0.9700 .
C4 C5 1.507(9) .
C4 H4A 0.9700 .
C4 H4C 0.9700 .
C5 H5A 0.9700 .
C5 H5B 0.9700 .
C1' C6' 1.31(2) .
C1' N2 1.514(16) .
C3' H3'A 0.9700 .
C3' H3'B 0.9700 .
C6' N1 1.520(19) .
C7 N1 1.275(7) .
C7 C8 1.442(8) .
C7 H7A 0.9300 .
C8 C13 1.394(7) .
C8 C9 1.412(7) .
C9 C10 1.366(8) .
C9 H9A 0.9300 .
C10 C11 1.360(9) .
C10 H10A 0.9300 .
C11 C12 1.376(9) .
C11 H11A 0.9300 .
C12 C13 1.392(8) .
C12 H12A 0.9300 .
C13 O2 1.338(6) .
C14 N2 1.242(8) .
C14 C15 1.469(9) .
C14 H14A 0.9300 .
C15 C16 1.411(9) .
C15 C20 1.411(9) .
C16 C17 1.366(11) .
C16 H16A 0.9300 .
C17 C18 1.380(12) .
C17 H17A 0.9300 .
C18 C19 1.372(10) .
C18 H18A 0.9300 .
C19 C20 1.387(9) .
C19 H19A 0.9300 .
C20 O1 1.329(7) .
C21 O3 1.329(6) .
C21 C26 1.413(7) .
C21 C22 1.418(7) .
C22 C23 1.376(9) .
C22 H22A 0.9300 .
C23 C24 1.380(10) .
C23 H23A 0.9300 .
C24 C25 1.382(9) .
C24 H24A 0.9300 .
C25 C26 1.419(7) .
C25 H25A 0.9300 .
C26 C27 1.462(8) .
C27 N3 1.277(6) .
C27 C28 1.492(7) .
C28 H28A 0.9600 .
C28 H28B 0.9600 .
C28 H28C 0.9600 .
C29 O4 1.318(7) .
C29 C34 1.408(8) .
C29 C30 1.418(8) .
C30 C31 1.367(9) .
C30 H30A 0.9300 .
C31 C32 1.377(11) .
C31 H31A 0.9300 .
C32 C33 1.366(11) .
C32 H32A 0.9300 .
C33 C34 1.420(10) .
C33 H33A 0.9300 .
C34 C35 1.455(9) .
C35 N4 1.290(8) .
C35 C36 1.526(8) .
C36 H36A 0.9600 .
C36 H36B 0.9600 .
C36 H36C 0.9600 .
C37 N5 1.146(7) .
C37 Ru1 2.062(6) .
C38 N6 1.150(7) .
C38 Ru2 2.066(5) .
Mn1 O1 1.864(4) .
Mn1 O2 1.873(4) .
Mn1 N1 1.994(5) .
Mn1 N2 2.011(5) .
Mn1 N6 2.315(5) .
Mn1 N5 2.395(5) .
N3 Ru2 2.040(4) .
N3 H3 0.8600 .
N4 Ru1 2.015(5) .
N4 H4 0.8600 .
O3 Ru2 2.005(3) .
O4 Ru1 1.982(4) .
Ru1 O4 1.982(4) 2_676
Ru1 N4 2.015(5) 2_676
Ru1 C37 2.062(6) 2_676
Ru2 O3 2.005(3) 2_665
Ru2 N3 2.040(4) 2_665
Ru2 C38 2.066(5) 2_665

loop_
_geom_torsion_atom_site_label_1
_geom_torsion_atom_site_label_2
_geom_torsion_atom_site_label_3
_geom_torsion_atom_site_label_4
_geom_torsion
_geom_torsion_site_symmetry_4
C2 C1 C6 N1 -146(2) .
N2 C1 C6 N1 -10(2) .
C2 C1 C6 C5 16(2) .
N2 C1 C6 C5 151.5(19) .
C6 C1 C2 C3 -40(2) .
N2 C1 C2 C3 -177.6(11) .
C4 C3 C2 C1 49(4) .
C2 C3 C4 C5 -36(4) .
C3 C4 C5 C6 6(2) .
C1 C6 C5 C4 5(2) .
N1 C6 C5 C4 167.2(11) .
N2 C1' C6' N1 6(2) .
N1 C7 C8 C13 -3.0(9) .
N1 C7 C8 C9 175.6(6) .
C13 C8 C9 C10 0.9(8) .
C7 C8 C9 C10 -177.8(5) .
C8 C9 C10 C11 -0.4(9) .
C9 C10 C11 C12 -0.6(10) .
C10 C11 C12 C13 1.0(9) .
C11 C12 C13 O2 -179.6(5) .
C11 C12 C13 C8 -0.5(8) .
C9 C8 C13 O2 178.6(5) .
C7 C8 C13 O2 -2.8(8) .
C9 C8 C13 C12 -0.5(8) .
C7 C8 C13 C12 178.1(5) .
N2 C14 C15 C16 -179.3(7) .
N2 C14 C15 C20 -0.8(11) .
C20 C15 C16 C17 0.1(10) .
C14 C15 C16 C17 178.6(6) .
C15 C16 C17 C18 -0.9(11) .
C16 C17 C18 C19 0.6(12) .
C17 C18 C19 C20 0.5(11) .
C18 C19 C20 O1 -179.4(6) .
C18 C19 C20 C15 -1.2(9) .
C16 C15 C20 O1 179.1(6) .
C14 C15 C20 O1 0.7(9) .
C16 C15 C20 C19 0.9(9) .
C14 C15 C20 C19 -177.5(6) .
O3 C21 C22 C23 177.9(6) .
C26 C21 C22 C23 1.1(9) .
C21 C22 C23 C24 -2.8(11) .
C22 C23 C24 C25 1.6(12) .
C23 C24 C25 C26 1.2(11) .
O3 C21 C26 C25 -174.8(5) .
C22 C21 C26 C25 1.6(8) .
O3 C21 C26 C27 1.5(8) .
C22 C21 C26 C27 177.9(5) .
C24 C25 C26 C21 -2.8(9) .
C24 C25 C26 C27 -179.3(6) .
C21 C26 C27 N3 14.7(8) .
C25 C26 C27 N3 -169.0(5) .
C21 C26 C27 C28 -166.8(5) .
C25 C26 C27 C28 9.5(8) .
O4 C29 C30 C31 -175.3(6) .
C34 C29 C30 C31 2.5(10) .
C29 C30 C31 C32 -3.3(12) .
C30 C31 C32 C33 2.6(15) .
C31 C32 C33 C34 -1.2(16) .
O4 C29 C34 C33 176.6(6) .
C30 C29 C34 C33 -1.0(9) .
O4 C29 C34 C35 -1.7(10) .
C30 C29 C34 C35 -179.3(6) .
C32 C33 C34 C29 0.4(13) .
C32 C33 C34 C35 178.8(9) .
C29 C34 C35 N4 -10.2(10) .
C33 C34 C35 N4 171.5(7) .
C29 C34 C35 C36 167.1(6) .
C33 C34 C35 C36 -11.1(10) .
C8 C7 N1 C6 169.0(12) .
C8 C7 N1 C6' -158.8(11) .
C8 C7 N1 Mn1 2.5(8) .
C1 C6 N1 C7 -172.7(12) .
C5 C6 N1 C7 24(2) .
C1 C6 N1 C6' 94(3) .
C5 C6 N1 C6' -69(3) .
C1 C6 N1 Mn1 -4.4(18) .
C5 C6 N1 Mn1 -167.7(10) .
C1' C6' N1 C7 174.4(11) .
C1' C6' N1 C6 -81(2) .
C1' C6' N1 Mn1 10.9(16) .
O1 Mn1 N1 C7 170(2) .
O2 Mn1 N1 C7 1.9(5) .
N2 Mn1 N1 C7 -179.6(5) .
N6 Mn1 N1 C7 -91.4(5) .
N5 Mn1 N1 C7 95.5(5) .
O1 Mn1 N1 C6 2(3) .
O2 Mn1 N1 C6 -166.1(10) .
N2 Mn1 N1 C6 12.5(10) .
N6 Mn1 N1 C6 100.6(10) .
N5 Mn1 N1 C6 -72.5(10) .
O1 Mn1 N1 C6' -28(3) .
O2 Mn1 N1 C6' 164.5(9) .
N2 Mn1 N1 C6' -17.0(9) .
N6 Mn1 N1 C6' 71.2(9) .
N5 Mn1 N1 C6' -101.9(10) .
C15 C14 N2 C1' 160.3(13) .
C15 C14 N2 C1 -159.0(11) .
C15 C14 N2 Mn1 -0.2(10) .
C6' C1' N2 C14 177.7(12) .
C6' C1' N2 C1 78.2(18) .
C6' C1' N2 Mn1 -19.1(18) .
C6 C1 N2 C14 -178.5(12) .
C2 C1 N2 C14 -37.3(18) .
C6 C1 N2 C1' -75.0(16) .
C2 C1 N2 C1' 66.2(18) .
C6 C1 N2 Mn1 19.9(16) .
C2 C1 N2 Mn1 161.1(9) .
O1 Mn1 N2 C14 1.0(6) .
O2 Mn1 N2 C14 -161.9(19) .
N1 Mn1 N2 C14 -178.2(6) .
N6 Mn1 N2 C14 96.1(6) .
N5 Mn1 N2 C14 -90.4(6) .
O1 Mn1 N2 C1' -162.0(10) .
O2 Mn1 N2 C1' 35(3) .
N1 Mn1 N2 C1' 18.8(10) .
N6 Mn1 N2 C1' -67.0(10) .
N5 Mn1 N2 C1' 106.6(10) .
O1 Mn1 N2 C1 162.2(9) .
O2 Mn1 N2 C1 -1(3) .
N1 Mn1 N2 C1 -17.0(9) .
N6 Mn1 N2 C1 -102.8(9) .
N5 Mn1 N2 C1 70.7(9) .
C26 C27 N3 Ru2 -1.9(8) .
C28 C27 N3 Ru2 179.6(4) .
C34 C35 N4 Ru1 0.8(9) .
C36 C35 N4 Ru1 -176.6(5) .
Ru1 C37 N5 Mn1 19(7) .
O1 Mn1 N5 C37 -28.8(10) .
O2 Mn1 N5 C37 -120.8(10) .
N1 Mn1 N5 C37 146.9(10) .
N2 Mn1 N5 C37 64.0(10) .
N6 Mn1 N5 C37 104.0(14) .
Ru2 C38 N6 Mn1 18(7) .
O1 Mn1 N6 C38 167.8(10) .
O2 Mn1 N6 C38 -99.9(11) .
N1 Mn1 N6 C38 -7.7(11) .
N2 Mn1 N6 C38 75.1(11) .
N5 Mn1 N6 C38 35.3(18) .
C19 C20 O1 Mn1 178.7(4) .
C15 C20 O1 Mn1 0.6(8) .
O2 Mn1 O1 C20 177.3(5) .
N1 Mn1 O1 C20 9(3) .
N2 Mn1 O1 C20 -1.2(5) .
N6 Mn1 O1 C20 -89.1(5) .
N5 Mn1 O1 C20 83.5(5) .
C12 C13 O2 Mn1 -172.0(4) .
C8 C13 O2 Mn1 8.9(7) .
O1 Mn1 O2 C13 173.5(4) .
N1 Mn1 O2 C13 -7.5(4) .
N2 Mn1 O2 C13 -24(2) .
N6 Mn1 O2 C13 78.2(4) .
N5 Mn1 O2 C13 -94.7(4) .
C26 C21 O3 Ru2 -28.7(7) .
C22 C21 O3 Ru2 154.8(4) .
C34 C29 O4 Ru1 22.0(8) .
C30 C29 O4 Ru1 -160.4(4) .
C29 O4 Ru1 O4 -171(100) 2_676
C29 O4 Ru1 N4 -22.8(4) .
C29 O4 Ru1 N4 157.2(4) 2_676
C29 O4 Ru1 C37 -110.6(5) .
C29 O4 Ru1 C37 69.4(5) 2_676
C35 N4 Ru1 O4 12.2(6) .
C35 N4 Ru1 O4 -167.8(6) 2_676
C35 N4 Ru1 N4 143(100) 2_676
C35 N4 Ru1 C37 104.2(6) .
C35 N4 Ru1 C37 -75.8(6) 2_676
N5 C37 Ru1 O4 103(6) .
N5 C37 Ru1 O4 -77(6) 2_676
N5 C37 Ru1 N4 15(6) .
N5 C37 Ru1 N4 -165(6) 2_676
N5 C37 Ru1 C37 -140(100) 2_676
C21 O3 Ru2 O3 80(100) 2_665
C21 O3 Ru2 N3 -150.0(4) 2_665
C21 O3 Ru2 N3 30.0(4) .
C21 O3 Ru2 C38 119.9(4) .
C21 O3 Ru2 C38 -60.1(4) 2_665
C27 N3 Ru2 O3 164.1(5) 2_665
C27 N3 Ru2 O3 -15.9(5) .
C27 N3 Ru2 N3 173(100) 2_665
C27 N3 Ru2 C38 -107.0(5) .
C27 N3 Ru2 C38 73.0(5) 2_665
N6 C38 Ru2 O3 121(6) 2_665
N6 C38 Ru2 O3 -59(6) .
N6 C38 Ru2 N3 -151(6) 2_665
N6 C38 Ru2 N3 29(6) .
N6 C38 Ru2 C38 0(100) 2_665

loop_
_platon_squeeze_void_nr
_platon_squeeze_void_average_x
_platon_squeeze_void_average_y
_platon_squeeze_void_average_z
_platon_squeeze_void_volume
_platon_squeeze_void_count_electrons
_platon_squeeze_void_content
1 0.000 0.000 0.000 516 130 ' '
